data_7206252
loop_
_publ_author_name
'Liu, Yu'
'Li, Kang'
'Wei, Shi-Chao'
'Pan, Mei'
'Su, Cheng-Yong'

_publ_section_title
;
 Structural tuning of meso-hexamer, chiral-trimer and chiral-chain by
 anion directed supramolecular interactions
;
_journal_issue 14
_journal_name_full CrystEngComm
_journal_page_first 4564
_journal_paper_doi 10.1039/c1ce05210a
_journal_volume 13
_journal_year 2011
_chemical_formula_sum 'C116 H118 Cl4 Cu4 N30 O38'
_chemical_formula_weight 2936.36
_chemical_name_systematic
;
?
;
_space_group_IT_number 15
_symmetry_cell_setting monoclinic
_symmetry_space_group_name_Hall '-C 2yc'
_symmetry_space_group_name_H-M 'C 1 2/c 1'
_atom_sites_solution_hydrogens geom
_atom_sites_solution_primary direct
_atom_sites_solution_secondary difmap
_audit_creation_method SHELXL-97
_cell_angle_alpha 90.00
_cell_angle_beta 105.252(4)
_cell_angle_gamma 90.00
_cell_formula_units_Z 2
_cell_length_a 24.7325(8)
_cell_length_b 12.9895(7)
_cell_length_c 20.3885(8)
_cell_measurement_reflns_used 4256
_cell_measurement_temperature 150(2)
_cell_measurement_theta_max 60.4594
_cell_measurement_theta_min 2.2450
_cell_volume 6319.4(5)
_computing_cell_refinement
;
CrysAlis RED, Oxford Diffraction Ltd.,
Version 1.171.32.5 (release 08-05-2007 CrysAlis171 .NET)
(compiled May 8 2007,13:10:02)
;
_computing_data_collection
;
CrysAlis CCD, Oxford Diffraction Ltd.,
Version 1.171.32.5 (release 08-05-2007 CrysAlis171 .NET)
(compiled May 8 2007,13:10:02)
;
_computing_data_reduction
;
CrysAlis RED, Oxford Diffraction Ltd.,
Version 1.171.32.5 (release 08-05-2007 CrysAlis171 .NET)
(compiled May 8 2007,13:10:02)
;
_computing_structure_refinement 'SHELXL-97 (Sheldrick, 1997)'
_computing_structure_solution 'SHELXS-97 (Sheldrick, 1990)'
_diffrn_ambient_temperature 150(2)
_diffrn_detector_area_resol_mean 16.0855
_diffrn_measured_fraction_theta_full 0.982
_diffrn_measured_fraction_theta_max 0.982
_diffrn_measurement_device_type 'Oxford Germini S Ultra'
_diffrn_measurement_method '\w scan'
_diffrn_radiation_monochromator graphite
_diffrn_radiation_source 'Enhance (Cu) X-ray Source'
_diffrn_radiation_type CuK\a
_diffrn_radiation_wavelength 1.54178
_diffrn_reflns_av_R_equivalents 0.0359
_diffrn_reflns_av_sigmaI/netI 0.0510
_diffrn_reflns_limit_h_max 22
_diffrn_reflns_limit_h_min -27
_diffrn_reflns_limit_k_max 14
_diffrn_reflns_limit_k_min -14
_diffrn_reflns_limit_l_max 23
_diffrn_reflns_limit_l_min -21
_diffrn_reflns_number 14966
_diffrn_reflns_theta_full 60.63
_diffrn_reflns_theta_max 60.63
_diffrn_reflns_theta_min 3.70
_exptl_absorpt_coefficient_mu 2.345
_exptl_absorpt_correction_T_max 0.9330
_exptl_absorpt_correction_T_min 0.7503
_exptl_absorpt_correction_type analytical
_exptl_absorpt_process_details
;
CrysAlis RED, Oxford Diffraction Ltd.,
Version 1.171.32.5 (release 08-05-2007 CrysAlis171 .NET)
(compiled May 8 2007,13:10:02)
Analytical numeric absorption correction using a multifaceted crystal
model based on expressions derived by R.C. Clark & J.S. Reid.
(Clark, R. C. & Reid, J. S. (1995). Acta Cryst. A51, 887-897)
;
_exptl_crystal_colour Blue
_exptl_crystal_density_diffrn 1.543
_exptl_crystal_density_method 'not measured'
_exptl_crystal_description plate
_exptl_crystal_F_000 3024
_exptl_crystal_size_max 0.13
_exptl_crystal_size_mid 0.10
_exptl_crystal_size_min 0.03
_refine_diff_density_max 0.877
_refine_diff_density_min -0.597
_refine_diff_density_rms 0.087
_refine_ls_extinction_method none
_refine_ls_goodness_of_fit_ref 1.006
_refine_ls_hydrogen_treatment constr
_refine_ls_matrix_type full
_refine_ls_number_parameters 471
_refine_ls_number_reflns 4701
_refine_ls_number_restraints 186
_refine_ls_restrained_S_all 1.018
_refine_ls_R_factor_all 0.0937
_refine_ls_R_factor_gt 0.0629
_refine_ls_shift/su_max 0.009
_refine_ls_shift/su_mean 0.001
_refine_ls_structure_factor_coef Fsqd
_refine_ls_weighting_details 'calc w=1/[\s^2^(Fo^2^)+(0.1158P)^2^+0.0000P] where P=(Fo^2^+2Fc^2^)/3'
_refine_ls_weighting_scheme calc
_refine_ls_wR_factor_gt 0.1661
_refine_ls_wR_factor_ref 0.1811
_reflns_number_gt 2994
_reflns_number_total 4701
_reflns_threshold_expression >2sigma(I)
_cod_data_source_file c1ce05210a.txt
_cod_data_source_block 3-Clo4-Phno2
_cod_depositor_comments
;
The following automatic conversions were performed:

'_symmetry_cell_setting' value 'Monoclinic' changed to 'monoclinic'
according to /home/saulius/struct/CIF-dictionaries/cif_core.dic
dictionary named 'cif_core.dic' version 2.4.1 from 2010-06-29.

Automatic conversion script
Id: cif_fix_values 1715 2011-07-08 13:25:40Z adriana 
;
_cod_original_sg_symbol_H-M C2/c
_cod_database_code 7206252

loop_
_symmetry_equiv_pos_as_xyz
'x, y, z'
'-x, y, -z+1/2'
'x+1/2, y+1/2, z'
'-x+1/2, y+1/2, -z+1/2'
'-x, -y, -z'
'x, -y, z-1/2'
'-x+1/2, -y+1/2, -z'
'x+1/2, -y+1/2, z-1/2'

loop_
_atom_site_label
_atom_site_type_symbol
_atom_site_fract_x
_atom_site_fract_y
_atom_site_fract_z
_atom_site_U_iso_or_equiv
_atom_site_adp_type
_atom_site_occupancy
_atom_site_symmetry_multiplicity
_atom_site_calc_flag
_atom_site_refinement_flags
_atom_site_disorder_assembly
_atom_site_disorder_group
Cu1 Cu 0.679759(18) -0.44696(4) 0.63672(2) 0.04898(15) Uani 1 1 d . . .
N1 N 0.65123(10) -0.3001(2) 0.66617(13) 0.0472(8) Uani 1 1 d . . .
N2 N 0.68626(10) -0.3513(3) 0.55449(14) 0.0530(8) Uani 1 1 d . . .
N3 N 0.67987(11) -0.1930(3) 0.51365(14) 0.0544(9) Uani 1 1 d . . .
H3A H 0.6771 -0.1255 0.5126 0.065 Uiso 1 1 calc R . .
N4 N 0.59689(10) -0.4755(2) 0.61228(13) 0.0474(8) Uani 1 1 d . . .
N5 N 0.51124(11) -0.4205(3) 0.60376(14) 0.0531(9) Uani 1 1 d . . .
H5A H 0.4837 -0.3784 0.6054 0.064 Uiso 1 1 calc R . .
N6 N 0.74116(10) -0.4118(2) 0.72053(14) 0.0480(8) Uani 1 1 d . . .
N7 N 0.76519(11) -0.3350(2) 0.82175(14) 0.0509(8) Uani 1 1 d . . .
C1 C 0.67968(14) -0.2182(3) 0.63666(17) 0.0517(10) Uani 1 1 d . . .
H1A H 0.7180 -0.2067 0.6659 0.062 Uiso 1 1 calc R . .
H1B H 0.6586 -0.1528 0.6333 0.062 Uiso 1 1 calc R . .
C2 C 0.68208(13) -0.2530(3) 0.56711(17) 0.0485(10) Uani 1 1 d . . .
C3 C 0.68712(13) -0.3553(4) 0.48645(19) 0.0627(12) Uani 1 1 d . . .
C4 C 0.68888(17) -0.4394(4) 0.4443(2) 0.0871(15) Uani 1 1 d . . .
H4A H 0.6917 -0.5082 0.4607 0.105 Uiso 1 1 calc R . .
C5 C 0.68630(17) -0.4162(5) 0.3767(2) 0.1018(16) Uani 1 1 d . . .
H5B H 0.6875 -0.4715 0.3466 0.122 Uiso 1 1 calc R . .
C6 C 0.68214(17) -0.3178(5) 0.3514(2) 0.0993(19) Uani 1 1 d . . .
H6A H 0.6804 -0.3071 0.3048 0.119 Uiso 1 1 calc R . .
C7 C 0.68050(15) -0.2357(5) 0.3916(2) 0.0792(16) Uani 1 1 d . . .
H7A H 0.6780 -0.1675 0.3743 0.095 Uiso 1 1 calc R . .
C8 C 0.68267(14) -0.2554(4) 0.46055(18) 0.0597(12) Uani 1 1 d . . .
C9 C 0.58885(13) -0.2931(3) 0.63937(19) 0.0541(10) Uani 1 1 d . . .
H9A H 0.5724 -0.2643 0.6747 0.065 Uiso 1 1 calc R . .
H9B H 0.5792 -0.2468 0.5994 0.065 Uiso 1 1 calc R . .
C10 C 0.56594(13) -0.3965(3) 0.61982(16) 0.0475(10) Uani 1 1 d . . .
C11 C 0.56015(12) -0.5573(3) 0.58953(16) 0.0441(9) Uani 1 1 d . . .
C12 C 0.56844(13) -0.6572(3) 0.57208(18) 0.0498(10) Uani 1 1 d . . .
H12A H 0.6050 -0.6816 0.5737 0.060 Uiso 1 1 calc R . .
C13 C 0.52290(14) -0.7206(3) 0.5523(2) 0.0586(11) Uani 1 1 d . . .
H13A H 0.5279 -0.7897 0.5398 0.070 Uiso 1 1 calc R . .
C14 C 0.46868(15) -0.6847(4) 0.55016(19) 0.0621(12) Uani 1 1 d . . .
H14A H 0.4379 -0.7309 0.5377 0.074 Uiso 1 1 calc R . .
C15 C 0.45928(14) -0.5858(3) 0.56536(18) 0.0572(11) Uani 1 1 d . . .
H15A H 0.4226 -0.5616 0.5631 0.069 Uiso 1 1 calc R . .
C16 C 0.50567(12) -0.5212(3) 0.58449(16) 0.0476(10) Uani 1 1 d . . .
C17 C 0.66949(14) -0.2976(3) 0.74144(17) 0.0520(10) Uani 1 1 d . . .
H17A H 0.6426 -0.3355 0.7608 0.062 Uiso 1 1 calc R . .
H17B H 0.6719 -0.2257 0.7580 0.062 Uiso 1 1 calc R . .
C18 C 0.72572(13) -0.3475(3) 0.76157(16) 0.0472(9) Uani 1 1 d . . .
C19 C 0.79525(13) -0.4434(3) 0.75400(18) 0.0499(10) Uani 1 1 d . . .
C20 C 0.83301(14) -0.5058(3) 0.7325(2) 0.0534(10) Uani 1 1 d . . .
H20A H 0.8234 -0.5371 0.6888 0.064 Uiso 1 1 calc R . .
C21 C 0.88481(14) -0.5202(3) 0.7770(2) 0.0592(11) Uani 1 1 d . . .
H21A H 0.9116 -0.5620 0.7638 0.071 Uiso 1 1 calc R . .
C22 C 0.89886(15) -0.4745(3) 0.8416(2) 0.0635(12) Uani 1 1 d . . .
H22A H 0.9346 -0.4882 0.8716 0.076 Uiso 1 1 calc R . .
C23 C 0.86238(15) -0.4101(3) 0.8629(2) 0.0630(12) Uani 1 1 d . . .
H23A H 0.8725 -0.3780 0.9062 0.076 Uiso 1 1 calc R . .
C24 C 0.81031(14) -0.3946(3) 0.81782(18) 0.0519(10) Uani 1 1 d . . .
C25 C 0.76562(15) -0.2512(3) 0.86981(18) 0.0553(11) Uani 1 1 d . . .
H25A H 0.7899 -0.2706 0.9149 0.066 Uiso 1 1 calc R . .
H25B H 0.7272 -0.2408 0.8746 0.066 Uiso 1 1 calc R . .
C26 C 0.78724(13) -0.1488(3) 0.84631(18) 0.0519(10) Uani 1 1 d . . .
O1 O 0.79773(12) -0.1456(2) 0.79268(13) 0.0707(8) Uani 1 1 d . . .
O2 O 0.79104(9) -0.0762(2) 0.88987(12) 0.0567(7) Uani 1 1 d . . .
Cl1 Cl 0.60683(5) 0.23994(11) 0.40763(6) 0.0901(4) Uani 1 1 d U . .
O3 O 0.6163(2) 0.3460(3) 0.4062(3) 0.154(2) Uani 1 1 d U . .
O4 O 0.62596(13) 0.1863(3) 0.35729(16) 0.1005(11) Uani 1 1 d U . .
O5 O 0.63379(18) 0.1967(4) 0.47324(17) 0.1195(14) Uani 1 1 d U . .
O6 O 0.54643(14) 0.2225(4) 0.39272(19) 0.1137(13) Uani 1 1 d U . .
O7 O 0.5502(3) 0.4467(6) 0.2562(4) 0.088(2) Uani 0.50 1 d PU A 1
N8 N 0.5000 0.4794(5) 0.2500 0.0819(17) Uani 1 2 d SU . 1
C27 C 0.5000 0.5935(6) 0.2500 0.0684(17) Uani 1 2 d SU . 1
C28 C 0.54767(19) 0.6448(5) 0.2452(2) 0.0890(16) Uani 1 1 d U B 1
H28A H 0.5803 0.6084 0.2422 0.107 Uiso 1 1 calc R B 1
C29 C 0.5462(2) 0.7527(5) 0.2450(3) 0.1048(19) Uani 1 1 d U B 1
H29A H 0.5784 0.7897 0.2413 0.126 Uiso 1 1 calc R B 1
C30 C 0.5000 0.8063(9) 0.2500 0.128(3) Uani 1 2 d SU . 1
H30A H 0.5000 0.8795 0.2500 0.153 Uiso 1 2 calc SR . 1
O7' O 0.4585(3) 0.4225(7) 0.2374(4) 0.081(2) Uani 0.50 1 d PU C 2
O1W O 0.5666(4) -0.0488(7) 0.3951(5) 0.137(3) Uani 0.50 1 d PU D 1
O3W O 0.7040(2) 0.0260(6) 0.4749(4) 0.096(2) Uani 0.50 1 d PU E 1
O5W O 1.0000 -0.6607(13) 0.7500 0.150(5) Uani 0.50 2 d SPU F 1
O2W O 0.5665(4) -0.0246(7) 0.4642(4) 0.123(3) Uani 0.50 1 d PU G 2
O4W O 0.6425(3) -0.0095(6) 0.4739(5) 0.130(3) Uani 0.50 1 d PU H 2
O6W O 0.5244(7) 0.0480(14) 0.4711(8) 0.115(5) Uani 0.25 1 d PU I 3

loop_
_atom_site_aniso_label
_atom_site_aniso_U_11
_atom_site_aniso_U_22
_atom_site_aniso_U_33
_atom_site_aniso_U_23
_atom_site_aniso_U_13
_atom_site_aniso_U_12
Cu1 0.0381(2) 0.0527(3) 0.0511(3) -0.0042(2) 0.0027(2) 0.0051(2)
N1 0.0438(13) 0.0520(18) 0.0430(15) -0.0031(13) 0.0065(11) 0.0001(13)
N2 0.0401(12) 0.065(2) 0.0552(16) -0.0146(15) 0.0151(12) -0.0043(14)
N3 0.0454(13) 0.068(2) 0.0484(16) 0.0007(15) 0.0093(12) 0.0088(14)
N4 0.0422(13) 0.0526(18) 0.0453(15) 0.0016(14) 0.0077(11) 0.0054(13)
N5 0.0408(13) 0.071(2) 0.0460(15) -0.0036(15) 0.0095(12) 0.0087(14)
N6 0.0403(13) 0.0514(18) 0.0485(15) 0.0025(14) 0.0048(12) 0.0006(13)
N7 0.0498(14) 0.0559(19) 0.0430(15) -0.0011(14) 0.0053(12) -0.0110(14)
C1 0.0515(17) 0.053(2) 0.0495(19) -0.0011(18) 0.0105(15) 0.0047(18)
C2 0.0371(15) 0.062(2) 0.0419(18) -0.0027(18) 0.0018(14) 0.0084(16)
C3 0.0379(15) 0.092(3) 0.061(2) -0.024(2) 0.0181(14) -0.0159(19)
C4 0.074(2) 0.108(4) 0.093(3) -0.045(3) 0.045(2) -0.036(2)
C5 0.079(2) 0.148(4) 0.097(3) -0.076(3) 0.0560(19) -0.067(3)
C6 0.060(2) 0.171(5) 0.074(3) -0.042(3) 0.0298(19) -0.050(3)
C7 0.0445(18) 0.135(5) 0.056(2) -0.006(3) 0.0111(17) -0.009(2)
C8 0.0398(16) 0.092(3) 0.045(2) -0.006(2) 0.0063(15) -0.0108(19)
C9 0.0417(16) 0.057(2) 0.057(2) -0.0037(19) 0.0025(15) 0.0133(17)
C10 0.0414(16) 0.058(2) 0.0397(17) -0.0013(17) 0.0049(14) 0.0057(17)
C11 0.0357(14) 0.053(2) 0.0398(17) 0.0020(16) 0.0034(13) 0.0028(16)
C12 0.0382(15) 0.053(2) 0.056(2) 0.0025(18) 0.0088(14) 0.0015(16)
C13 0.0487(18) 0.055(2) 0.067(2) -0.003(2) 0.0058(17) 0.0013(18)
C14 0.0448(17) 0.078(3) 0.058(2) -0.002(2) 0.0033(16) -0.011(2)
C15 0.0433(17) 0.078(3) 0.0476(19) 0.002(2) 0.0078(15) -0.0018(19)
C16 0.0389(15) 0.065(3) 0.0376(17) 0.0025(17) 0.0081(13) 0.0010(17)
C17 0.0518(17) 0.056(2) 0.0452(19) -0.0010(18) 0.0079(15) -0.0020(18)
C18 0.0475(16) 0.052(2) 0.0425(17) 0.0029(17) 0.0121(14) -0.0102(17)
C19 0.0429(16) 0.047(2) 0.054(2) 0.0082(18) 0.0032(15) -0.0059(16)
C20 0.0470(16) 0.047(2) 0.062(2) 0.0132(18) 0.0072(16) -0.0047(17)
C21 0.0429(16) 0.052(2) 0.079(2) 0.017(2) 0.0104(17) 0.0007(17)
C22 0.0474(17) 0.062(3) 0.069(2) 0.020(2) -0.0060(17) -0.0131(19)
C23 0.0545(19) 0.063(3) 0.061(2) 0.009(2) -0.0033(18) -0.014(2)
C24 0.0461(16) 0.055(2) 0.0479(19) 0.0091(18) 0.0013(15) -0.0081(18)
C25 0.0543(18) 0.062(3) 0.0447(19) 0.0009(18) 0.0038(15) -0.0176(18)
C26 0.0363(15) 0.060(2) 0.049(2) -0.0028(19) -0.0084(15) 0.0009(17)
O1 0.0935(16) 0.0659(19) 0.0622(15) 0.0093(14) 0.0370(13) -0.0008(15)
O2 0.0511(12) 0.0640(17) 0.0479(13) 0.0004(13) 0.0006(11) -0.0115(12)
Cl1 0.1166(8) 0.0856(8) 0.0663(6) 0.0082(6) 0.0210(6) 0.0406(7)
O3 0.192(4) 0.071(3) 0.165(4) 0.007(3) -0.015(3) 0.032(3)
O4 0.0987(17) 0.135(3) 0.0858(18) -0.0052(19) 0.0565(15) 0.028(2)
O5 0.153(3) 0.137(3) 0.0618(19) 0.014(2) 0.0163(19) 0.063(3)
O6 0.096(2) 0.145(3) 0.101(2) 0.013(2) 0.0294(18) 0.055(2)
O7 0.093(4) 0.093(5) 0.075(4) 0.008(4) 0.015(3) 0.012(4)
N8 0.095(3) 0.106(4) 0.043(2) 0.000 0.015(2) 0.000
C27 0.070(3) 0.094(4) 0.039(3) 0.000 0.011(2) 0.000
C28 0.077(2) 0.132(4) 0.052(2) 0.011(3) 0.006(2) -0.004(3)
C29 0.101(3) 0.125(4) 0.075(3) 0.015(3) 0.000(3) -0.025(3)
C30 0.129(6) 0.138(7) 0.095(5) 0.000 -0.007(5) 0.000
O7' 0.082(4) 0.110(6) 0.059(3) -0.007(3) 0.033(3) -0.008(4)
O1W 0.174(6) 0.108(6) 0.141(6) -0.010(5) 0.062(5) 0.008(5)
O3W 0.067(3) 0.100(5) 0.123(4) 0.034(4) 0.032(3) 0.010(3)
O5W 0.106(7) 0.167(11) 0.163(10) 0.000 0.013(7) 0.000
O2W 0.162(5) 0.090(5) 0.106(5) -0.017(4) 0.018(4) 0.030(5)
O4W 0.088(4) 0.091(5) 0.176(6) 0.050(5) -0.029(4) 0.007(4)
O6W 0.127(8) 0.107(9) 0.109(8) -0.011(7) 0.025(7) 0.000(7)

loop_
_atom_type_symbol
_atom_type_description
_atom_type_scat_dispersion_real
_atom_type_scat_dispersion_imag
_atom_type_scat_source
C C 0.0181 0.0091 'International Tables Vol C Tables 4.2.6.8 and 6.1.1.4'
H H 0.0000 0.0000 'International Tables Vol C Tables 4.2.6.8 and 6.1.1.4'
N N 0.0311 0.0180 'International Tables Vol C Tables 4.2.6.8 and 6.1.1.4'
O O 0.0492 0.0322 'International Tables Vol C Tables 4.2.6.8 and 6.1.1.4'
Cl Cl 0.3639 0.7018 'International Tables Vol C Tables 4.2.6.8 and 6.1.1.4'
Cu Cu -1.9646 0.5888 'International Tables Vol C Tables 4.2.6.8 and 6.1.1.4'

loop_
_geom_angle_atom_site_label_1
_geom_angle_atom_site_label_2
_geom_angle_atom_site_label_3
_geom_angle
_geom_angle_site_symmetry_1
_geom_angle_site_symmetry_3
_geom_angle_publ_flag
O2 Cu1 N4 101.48(11) 4_646 . ?
O2 Cu1 N6 100.28(11) 4_646 . ?
N4 Cu1 N6 137.92(12) . . ?
O2 Cu1 N2 99.96(12) 4_646 . ?
N4 Cu1 N2 101.29(11) . . ?
N6 Cu1 N2 109.82(11) . . ?
O2 Cu1 N1 177.21(11) 4_646 . ?
N4 Cu1 N1 81.18(11) . . ?
N6 Cu1 N1 78.09(11) . . ?
N2 Cu1 N1 78.59(11) . . ?
C17 N1 C1 110.8(3) . . ?
C17 N1 C9 112.4(3) . . ?
C1 N1 C9 111.2(3) . . ?
C17 N1 Cu1 105.8(2) . . ?
C1 N1 Cu1 107.1(2) . . ?
C9 N1 Cu1 109.3(2) . . ?
C2 N2 C3 104.7(3) . . ?
C2 N2 Cu1 112.8(2) . . ?
C3 N2 Cu1 141.9(3) . . ?
C2 N3 C8 107.6(3) . . ?
C2 N3 H3A 126.2 . . ?
C8 N3 H3A 126.2 . . ?
C10 N4 C11 106.6(3) . . ?
C10 N4 Cu1 114.5(2) . . ?
C11 N4 Cu1 138.9(2) . . ?
C10 N5 C16 108.2(3) . . ?
C10 N5 H5A 125.9 . . ?
C16 N5 H5A 125.9 . . ?
C18 N6 C19 106.2(3) . . ?
C18 N6 Cu1 113.9(2) . . ?
C19 N6 Cu1 139.4(3) . . ?
C18 N7 C24 106.2(3) . . ?
C18 N7 C25 124.8(3) . . ?
C24 N7 C25 126.4(3) . . ?
N1 C1 C2 107.9(3) . . ?
N1 C1 H1A 110.1 . . ?
C2 C1 H1A 110.1 . . ?
N1 C1 H1B 110.1 . . ?
C2 C1 H1B 110.1 . . ?
H1A C1 H1B 108.4 . . ?
N2 C2 N3 113.4(3) . . ?
N2 C2 C1 120.1(3) . . ?
N3 C2 C1 126.4(4) . . ?
N2 C3 C8 108.8(4) . . ?
N2 C3 C4 130.7(4) . . ?
C8 C3 C4 120.5(4) . . ?
C5 C4 C3 115.9(5) . . ?
C5 C4 H4A 122.1 . . ?
C3 C4 H4A 122.0 . . ?
C6 C5 C4 123.5(5) . . ?
C6 C5 H5B 118.2 . . ?
C4 C5 H5B 118.2 . . ?
C7 C6 C5 121.2(5) . . ?
C7 C6 H6A 119.4 . . ?
C5 C6 H6A 119.4 . . ?
C6 C7 C8 117.4(5) . . ?
C6 C7 H7A 121.3 . . ?
C8 C7 H7A 121.3 . . ?
N3 C8 C3 105.5(3) . . ?
N3 C8 C7 133.0(5) . . ?
C3 C8 C7 121.5(4) . . ?
C10 C9 N1 109.3(3) . . ?
C10 C9 H9A 109.8 . . ?
N1 C9 H9A 109.8 . . ?
C10 C9 H9B 109.8 . . ?
N1 C9 H9B 109.8 . . ?
H9A C9 H9B 108.3 . . ?
N4 C10 N5 111.8(3) . . ?
N4 C10 C9 123.4(3) . . ?
N5 C10 C9 124.7(3) . . ?
C12 C11 N4 132.5(3) . . ?
C12 C11 C16 120.1(3) . . ?
N4 C11 C16 107.3(3) . . ?
C13 C12 C11 118.5(3) . . ?
C13 C12 H12A 120.7 . . ?
C11 C12 H12A 120.7 . . ?
C12 C13 C14 120.8(4) . . ?
C12 C13 H13A 119.6 . . ?
C14 C13 H13A 119.6 . . ?
C15 C14 C13 121.7(4) . . ?
C15 C14 H14A 119.1 . . ?
C13 C14 H14A 119.1 . . ?
C14 C15 C16 117.2(3) . . ?
C14 C15 H15A 121.4 . . ?
C16 C15 H15A 121.4 . . ?
N5 C16 C15 132.3(3) . . ?
N5 C16 C11 106.1(3) . . ?
C15 C16 C11 121.5(4) . . ?
N1 C17 C18 106.5(3) . . ?
N1 C17 H17A 110.4 . . ?
C18 C17 H17A 110.4 . . ?
N1 C17 H17B 110.4 . . ?
C18 C17 H17B 110.4 . . ?
H17A C17 H17B 108.6 . . ?
N6 C18 N7 113.1(3) . . ?
N6 C18 C17 120.7(3) . . ?
N7 C18 C17 126.3(3) . . ?
C20 C19 N6 130.9(3) . . ?
C20 C19 C24 121.2(3) . . ?
N6 C19 C24 107.8(3) . . ?
C21 C20 C19 117.2(4) . . ?
C21 C20 H20A 121.4 . . ?
C19 C20 H20A 121.4 . . ?
C20 C21 C22 121.4(4) . . ?
C20 C21 H21A 119.3 . . ?
C22 C21 H21A 119.3 . . ?
C23 C22 C21 122.0(3) . . ?
C23 C22 H22A 119.0 . . ?
C21 C22 H22A 119.0 . . ?
C22 C23 C24 116.7(4) . . ?
C22 C23 H23A 121.6 . . ?
C24 C23 H23A 121.6 . . ?
N7 C24 C23 131.9(4) . . ?
N7 C24 C19 106.6(3) . . ?
C23 C24 C19 121.4(4) . . ?
N7 C25 C26 111.9(3) . . ?
N7 C25 H25A 109.2 . . ?
C26 C25 H25A 109.2 . . ?
N7 C25 H25B 109.2 . . ?
C26 C25 H25B 109.2 . . ?
H25A C25 H25B 107.9 . . ?
O1 C26 O2 128.2(4) . . ?
O1 C26 C25 119.2(4) . . ?
O2 C26 C25 112.6(3) . . ?
C26 O2 Cu1 113.8(2) . 4_656 ?
O3 Cl1 O4 112.2(3) . . ?
O3 Cl1 O5 111.3(3) . . ?
O4 Cl1 O5 108.6(2) . . ?
O3 Cl1 O6 108.5(3) . . ?
O4 Cl1 O6 106.9(2) . . ?
O5 Cl1 O6 109.3(3) . . ?
O7 N8 O7 141.5(9) . 2_655 ?
O7 N8 C27 109.3(5) . . ?
O7 N8 C27 109.3(5) 2_655 . ?
C28 C27 C28 122.2(7) . 2_655 ?
C28 C27 N8 118.9(4) . . ?
C28 C27 N8 118.9(4) 2_655 . ?
C27 C28 C29 117.4(5) . . ?
C27 C28 H28A 121.3 . . ?
C29 C28 H28A 121.3 . . ?
C30 C29 C28 122.2(7) . . ?
C30 C29 H29A 118.9 . . ?
C28 C29 H29A 118.9 . . ?
C29 C30 C29 118.6(10) . 2_655 ?
C29 C30 H30A 120.7 . . ?
C29 C30 H30A 120.7 2_655 . ?

loop_
_geom_bond_atom_site_label_1
_geom_bond_atom_site_label_2
_geom_bond_distance
_geom_bond_site_symmetry_2
_geom_bond_publ_flag
Cu1 O2 1.960(3) 4_646 ?
Cu1 N4 2.012(2) . ?
Cu1 N6 2.017(3) . ?
Cu1 N2 2.127(3) . ?
Cu1 N1 2.173(3) . ?
N1 C17 1.482(4) . ?
N1 C1 1.487(5) . ?
N1 C9 1.498(4) . ?
N2 C2 1.312(5) . ?
N2 C3 1.394(5) . ?
N3 C2 1.329(5) . ?
N3 C8 1.368(5) . ?
N3 H3A 0.8800 . ?
N4 C10 1.313(5) . ?
N4 C11 1.396(4) . ?
N5 C10 1.342(4) . ?
N5 C16 1.363(5) . ?
N5 H5A 0.8800 . ?
N6 C18 1.308(5) . ?
N6 C19 1.394(4) . ?
N7 C18 1.362(4) . ?
N7 C24 1.378(5) . ?
N7 C25 1.462(5) . ?
C1 C2 1.504(5) . ?
C1 H1A 0.9900 . ?
C1 H1B 0.9900 . ?
C3 C8 1.394(6) . ?
C3 C4 1.398(7) . ?
C4 C5 1.397(7) . ?
C4 H4A 0.9500 . ?
C5 C6 1.372(8) . ?
C5 H5B 0.9500 . ?
C6 C7 1.352(8) . ?
C6 H6A 0.9500 . ?
C7 C8 1.416(6) . ?
C7 H7A 0.9500 . ?
C9 C10 1.471(5) . ?
C9 H9A 0.9900 . ?
C9 H9B 0.9900 . ?
C11 C12 1.375(5) . ?
C11 C16 1.405(5) . ?
C12 C13 1.367(5) . ?
C12 H12A 0.9500 . ?
C13 C14 1.410(5) . ?
C13 H13A 0.9500 . ?
C14 C15 1.355(6) . ?
C14 H14A 0.9500 . ?
C15 C16 1.392(5) . ?
C15 H15A 0.9500 . ?
C17 C18 1.491(5) . ?
C17 H17A 0.9900 . ?
C17 H17B 0.9900 . ?
C19 C20 1.392(5) . ?
C19 C24 1.407(5) . ?
C20 C21 1.374(5) . ?
C20 H20A 0.9500 . ?
C21 C22 1.402(6) . ?
C21 H21A 0.9500 . ?
C22 C23 1.381(6) . ?
C22 H22A 0.9500 . ?
C23 C24 1.386(5) . ?
C23 H23A 0.9500 . ?
C25 C26 1.556(6) . ?
C25 H25A 0.9900 . ?
C25 H25B 0.9900 . ?
C26 O1 1.189(5) . ?
C26 O2 1.281(5) . ?
O2 Cu1 1.960(3) 4_656 ?
Cl1 O3 1.399(5) . ?
Cl1 O4 1.421(4) . ?
Cl1 O5 1.442(4) . ?
Cl1 O6 1.462(4) . ?
O7 N8 1.287(8) . ?
N8 O7 1.287(8) 2_655 ?
N8 C27 1.482(10) . ?
C27 C28 1.380(6) . ?
C27 C28 1.380(6) 2_655 ?
C28 C29 1.402(9) . ?
C28 H28A 0.9500 . ?
C29 C30 1.364(9) . ?
C29 H29A 0.9500 . ?
C30 C29 1.364(9) 2_655 ?
C30 H30A 0.9500 . ?

loop_
_geom_torsion_atom_site_label_1
_geom_torsion_atom_site_label_2
_geom_torsion_atom_site_label_3
_geom_torsion_atom_site_label_4
_geom_torsion
_geom_torsion_site_symmetry_1
_geom_torsion_site_symmetry_2
_geom_torsion_site_symmetry_3
_geom_torsion_site_symmetry_4
_geom_torsion_publ_flag
O2 Cu1 N1 C17 -88(2) 4_646 . . . ?
N4 Cu1 N1 C17 109.4(2) . . . . ?
N6 Cu1 N1 C17 -33.8(2) . . . . ?
N2 Cu1 N1 C17 -147.1(2) . . . . ?
O2 Cu1 N1 C1 30(2) 4_646 . . . ?
N4 Cu1 N1 C1 -132.34(19) . . . . ?
N6 Cu1 N1 C1 84.50(19) . . . . ?
N2 Cu1 N1 C1 -28.83(18) . . . . ?
O2 Cu1 N1 C9 150(2) 4_646 . . . ?
N4 Cu1 N1 C9 -11.8(2) . . . . ?
N6 Cu1 N1 C9 -155.0(2) . . . . ?
N2 Cu1 N1 C9 91.7(2) . . . . ?
O2 Cu1 N2 C2 -164.5(2) 4_646 . . . ?
N4 Cu1 N2 C2 91.5(2) . . . . ?
N6 Cu1 N2 C2 -59.7(2) . . . . ?
N1 Cu1 N2 C2 13.1(2) . . . . ?
O2 Cu1 N2 C3 26.0(3) 4_646 . . . ?
N4 Cu1 N2 C3 -78.0(3) . . . . ?
N6 Cu1 N2 C3 130.8(3) . . . . ?
N1 Cu1 N2 C3 -156.4(3) . . . . ?
O2 Cu1 N4 C10 -174.6(2) 4_646 . . . ?
N6 Cu1 N4 C10 65.6(3) . . . . ?
N2 Cu1 N4 C10 -71.8(3) . . . . ?
N1 Cu1 N4 C10 4.5(2) . . . . ?
O2 Cu1 N4 C11 6.6(4) 4_646 . . . ?
N6 Cu1 N4 C11 -113.2(3) . . . . ?
N2 Cu1 N4 C11 109.3(3) . . . . ?
N1 Cu1 N4 C11 -174.3(4) . . . . ?
O2 Cu1 N6 C18 -159.4(3) 4_646 . . . ?
N4 Cu1 N6 C18 -39.2(3) . . . . ?
N2 Cu1 N6 C18 96.0(3) . . . . ?
N1 Cu1 N6 C18 22.9(2) . . . . ?
O2 Cu1 N6 C19 10.9(4) 4_646 . . . ?
N4 Cu1 N6 C19 131.1(4) . . . . ?
N2 Cu1 N6 C19 -93.7(4) . . . . ?
N1 Cu1 N6 C19 -166.8(4) . . . . ?
C17 N1 C1 C2 153.6(3) . . . . ?
C9 N1 C1 C2 -80.6(3) . . . . ?
Cu1 N1 C1 C2 38.6(3) . . . . ?
C3 N2 C2 N3 0.3(4) . . . . ?
Cu1 N2 C2 N3 -173.0(2) . . . . ?
C3 N2 C2 C1 179.7(3) . . . . ?
Cu1 N2 C2 C1 6.4(4) . . . . ?
C8 N3 C2 N2 0.1(4) . . . . ?
C8 N3 C2 C1 -179.3(3) . . . . ?
N1 C1 C2 N2 -31.7(4) . . . . ?
N1 C1 C2 N3 147.7(3) . . . . ?
C2 N2 C3 C8 -0.6(3) . . . . ?
Cu1 N2 C3 C8 169.4(3) . . . . ?
C2 N2 C3 C4 -177.3(4) . . . . ?
Cu1 N2 C3 C4 -7.3(6) . . . . ?
N2 C3 C4 C5 176.7(3) . . . . ?
C8 C3 C4 C5 0.4(5) . . . . ?
C3 C4 C5 C6 -0.1(6) . . . . ?
C4 C5 C6 C7 0.3(6) . . . . ?
C5 C6 C7 C8 -0.6(6) . . . . ?
C2 N3 C8 C3 -0.5(3) . . . . ?
C2 N3 C8 C7 177.8(4) . . . . ?
N2 C3 C8 N3 0.7(4) . . . . ?
C4 C3 C8 N3 177.7(3) . . . . ?
N2 C3 C8 C7 -177.8(3) . . . . ?
C4 C3 C8 C7 -0.8(5) . . . . ?
C6 C7 C8 N3 -177.2(4) . . . . ?
C6 C7 C8 C3 0.9(5) . . . . ?
C17 N1 C9 C10 -100.9(4) . . . . ?
C1 N1 C9 C10 134.2(3) . . . . ?
Cu1 N1 C9 C10 16.2(3) . . . . ?
C11 N4 C10 N5 0.1(4) . . . . ?
Cu1 N4 C10 N5 -179.1(2) . . . . ?
C11 N4 C10 C9 -176.3(3) . . . . ?
Cu1 N4 C10 C9 4.5(4) . . . . ?
C16 N5 C10 N4 0.0(4) . . . . ?
C16 N5 C10 C9 176.4(3) . . . . ?
N1 C9 C10 N4 -14.8(5) . . . . ?
N1 C9 C10 N5 169.3(3) . . . . ?
C10 N4 C11 C12 178.7(4) . . . . ?
Cu1 N4 C11 C12 -2.4(6) . . . . ?
C10 N4 C11 C16 -0.2(4) . . . . ?
Cu1 N4 C11 C16 178.7(3) . . . . ?
N4 C11 C12 C13 178.9(4) . . . . ?
C16 C11 C12 C13 -2.3(5) . . . . ?
C11 C12 C13 C14 -0.4(6) . . . . ?
C12 C13 C14 C15 2.2(6) . . . . ?
C13 C14 C15 C16 -1.2(6) . . . . ?
C10 N5 C16 C15 177.3(4) . . . . ?
C10 N5 C16 C11 -0.2(4) . . . . ?
C14 C15 C16 N5 -178.7(4) . . . . ?
C14 C15 C16 C11 -1.6(5) . . . . ?
C12 C11 C16 N5 -178.8(3) . . . . ?
N4 C11 C16 N5 0.2(4) . . . . ?
C12 C11 C16 C15 3.4(5) . . . . ?
N4 C11 C16 C15 -177.6(3) . . . . ?
C1 N1 C17 C18 -78.1(4) . . . . ?
C9 N1 C17 C18 156.8(3) . . . . ?
Cu1 N1 C17 C18 37.6(3) . . . . ?
C19 N6 C18 N7 -1.5(4) . . . . ?
Cu1 N6 C18 N7 172.0(2) . . . . ?
C19 N6 C18 C17 179.6(3) . . . . ?
Cu1 N6 C18 C17 -7.0(4) . . . . ?
C24 N7 C18 N6 1.6(4) . . . . ?
C25 N7 C18 N6 164.4(3) . . . . ?
C24 N7 C18 C17 -179.5(4) . . . . ?
C25 N7 C18 C17 -16.7(6) . . . . ?
N1 C17 C18 N6 -22.8(5) . . . . ?
N1 C17 C18 N7 158.4(3) . . . . ?
C18 N6 C19 C20 -175.3(4) . . . . ?
Cu1 N6 C19 C20 13.9(7) . . . . ?
C18 N6 C19 C24 0.8(4) . . . . ?
Cu1 N6 C19 C24 -170.1(3) . . . . ?
N6 C19 C20 C21 177.7(4) . . . . ?
C24 C19 C20 C21 2.1(6) . . . . ?
C19 C20 C21 C22 0.3(6) . . . . ?
C20 C21 C22 C23 -2.2(6) . . . . ?
C21 C22 C23 C24 1.6(6) . . . . ?
C18 N7 C24 C23 178.3(4) . . . . ?
C25 N7 C24 C23 15.9(7) . . . . ?
C18 N7 C24 C19 -1.0(4) . . . . ?
C25 N7 C24 C19 -163.4(3) . . . . ?
C22 C23 C24 N7 -178.4(4) . . . . ?
C22 C23 C24 C19 0.9(6) . . . . ?
C20 C19 C24 N7 176.7(3) . . . . ?
N6 C19 C24 N7 0.2(4) . . . . ?
C20 C19 C24 C23 -2.8(6) . . . . ?
N6 C19 C24 C23 -179.3(4) . . . . ?
C18 N7 C25 C26 -77.6(4) . . . . ?
C24 N7 C25 C26 81.8(4) . . . . ?
N7 C25 C26 O1 4.2(4) . . . . ?
N7 C25 C26 O2 -176.1(3) . . . . ?
O1 C26 O2 Cu1 -2.1(4) . . . 4_656 ?
C25 C26 O2 Cu1 178.3(2) . . . 4_656 ?
O7 N8 C27 C28 10.2(4) . . . . ?
O7 N8 C27 C28 -169.8(4) 2_655 . . . ?
O7 N8 C27 C28 -169.8(4) . . . 2_655 ?
O7 N8 C27 C28 10.2(4) 2_655 . . 2_655 ?
C28 C27 C28 C29 -0.3(3) 2_655 . . . ?
N8 C27 C28 C29 179.7(3) . . . . ?
C27 C28 C29 C30 0.7(7) . . . . ?
C28 C29 C30 C29 -0.4(3) . . . 2_655 ?
